data_8100130
loop_
_publ_author_name
'Bulej, Petr'
'Kucha\<r, Miroslav'
'Hu\<s\'ak, Michal'
'Kratochv\'il, Bohumil'
'Jegorov, Alexandr'

_publ_section_title
;
Crystal structure of 4-(2',4'-difluorobiphenyl-4-yl)-2-methylbutanoic 
acid, F~2~C~16~H~15~COOH, deoxoflobufen
;
_journal_issue 3
_journal_name_full 'Zeitschrift f\"ur Kristallographie - New Crystal Structures'
_journal_page_first 297
_journal_page_last 298
_journal_volume 219
_journal_year 2004
_chemical_formula_moiety 'C17 H16 F2 O2'
_chemical_formula_sum 'C17 H16 F2 O2'
_chemical_formula_weight 290.31
_space_group_IT_number 2
_symmetry_cell_setting triclinic
_symmetry_space_group_name_Hall '-P 1'
_symmetry_space_group_name_H-M 'P -1'
_cell_angle_alpha 80.57(2)
_cell_angle_beta 87.32(1)
_cell_angle_gamma 73.91(2)
_cell_formula_units_Z 2
_cell_length_a 6.0045(7)
_cell_length_b 10.551(3)
_cell_length_c 12.503(3)
_cell_measurement_temperature 293
_cell_volume 750.8
_diffrn_ambient_temperature 293(2)
_exptl_crystal_density_diffrn 1.284
_cod_database_code 8100130

loop_
_symmetry_equiv_pos_as_xyz
x,y,z
-x,-y,-z

loop_
_atom_site_label
_atom_site_type_symbol
_atom_site_fract_x
_atom_site_fract_y
_atom_site_fract_z
_atom_site_U_iso_or_equiv
_atom_site_occupancy
_atom_site_symmetry_multiplicity
_atom_site_Wyckoff_symbol
_atom_site_adp_type
_atom_site_refinement_flags_posn
_atom_site_refinement_flags_adp
_atom_site_refinement_flags_occupancy
_atom_site_disorder_assembly
_atom_site_disorder_group
_atom_site_attached_hydrogens
F1 F 0.5377(5) -0.3254(3) 0.9394(3) 0.0988 1.0 2 i Uani . . . . . .
F2 F 0.9387(7) -0.5494(3) 1.2550(3) 0.1235 1.0 2 i Uani . . . . . .
O1 O 0.1381(7) 0.3378(3) 0.5322(3) 0.0892 1.0 2 i Uani . . . . . .
O2 O 0.2614(6) 0.4946(3) 0.4293(3) 0.0733 1.0 2 i Uani . . . . . .
C1 C 0.2870(10) 0.3737(5) 0.4737(4) 0.0631 1.0 2 i Uani . . . . . .
C2 C 0.5075(9) 0.2758(5) 0.4454(4) 0.0736 1.0 2 i Uani D . . . . .
C3 C 0.4733(12) 0.2316(6) 0.3432(5) 0.1273 1.0 2 i Uani D . . . . .
C4 C 0.5832(9) 0.1587(5) 0.5382(4) 0.0674 1.0 2 i Uani . . . . . .
C5 C 0.6628(9) 0.1979(5) 0.6385(4) 0.0721 1.0 2 i Uani . . . . . .
C6 C 0.7106(9) 0.0833(5) 0.7317(4) 0.0584 1.0 2 i Uani . . . . . .
C7 C 0.5304(9) 0.0578(5) 0.7970(4) 0.0637 1.0 2 i Uani . . . . . .
C8 C 0.5662(8) -0.0481(5) 0.8791(4) 0.0578 1.0 2 i Uani . . . . . .
C9 C 0.7881(9) -0.1320(5) 0.9025(4) 0.0544 1.0 2 i Uani . . . . . .
C10 C 0.9686(9) -0.1052(5) 0.8389(4) 0.0663 1.0 2 i Uani . . . . . .
C11 C 0.9332(8) -0.0001(5) 0.7544(4) 0.0694 1.0 2 i Uani . . . . . .
C12 C 0.8318(8) -0.2441(5) 0.9946(4) 0.0576 1.0 2 i Uani . . . . . .
C13 C 1.0059(8) -0.2626(5) 1.0717(4) 0.0687 1.0 2 i Uani . . . . . .
C14 C 1.0402(9) -0.3643(6) 1.1580(4) 0.0770 1.0 2 i Uani . . . . . .
C15 C 0.9032(12) -0.4483(6) 1.1693(5) 0.0875 1.0 2 i Uani . . . . . .
C16 C 0.7339(10) -0.4360(6) 1.0968(5) 0.0812 1.0 2 i Uani . . . . . .
C17 C 0.7037(9) -0.3356(6) 1.0133(4) 0.0666 1.0 2 i Uani . . . . . .
H1 H 0.0887 0.5601 0.4341 0.2704 1.0 2 i Uiso R . . . . .
H21 H 0.6362 0.3197 0.4332 0.0812 1.0 2 i Uiso DR . . . . .
H31 H 0.6180 0.1665 0.3226 0.1367 1.0 2 i Uiso DR . . . . .
H32 H 0.4289 0.3096 0.2835 0.1367 1.0 2 i Uiso DR . . . . .
H33 H 0.3453 0.1871 0.3555 0.1367 1.0 2 i Uiso DR . . . . .
H41 H 0.7143 0.0890 0.5123 0.0803 1.0 2 i Uiso R . . . . .
H42 H 0.4489 0.1208 0.5584 0.0803 1.0 2 i Uiso R . . . . .
H51 H 0.8072 0.2267 0.6209 0.0891 1.0 2 i Uiso R . . . . .
H52 H 0.5382 0.2737 0.6609 0.0891 1.0 2 i Uiso R . . . . .
H71 H 0.3703 0.1184 0.7835 0.0743 1.0 2 i Uiso R . . . . .
H81 H 0.4311 -0.0659 0.9227 0.0689 1.0 2 i Uiso R . . . . .
H101 H 1.1296 -0.1636 0.8545 0.0769 1.0 2 i Uiso R . . . . .
H111 H 1.0675 0.0160 0.7092 0.0827 1.0 2 i Uiso R . . . . .
H131 H 1.1063 -0.2002 1.0638 0.0796 1.0 2 i Uiso R . . . . .
H141 H 1.1661 -0.3770 1.2115 0.0939 1.0 2 i Uiso R . . . . .
H161 H 0.6350 -0.4992 1.1055 0.1001 1.0 2 i Uiso R . . . . .

loop_
_atom_site_aniso_label
_atom_site_aniso_U_11
_atom_site_aniso_U_22
_atom_site_aniso_U_33
_atom_site_aniso_U_23
_atom_site_aniso_U_13
_atom_site_aniso_U_12
F1 0.097(2) 0.100(3) 0.110(2) -0.0010(19) -0.032(2) -0.0482(19)
F2 0.149(3) 0.110(3) 0.105(3) 0.026(2) -0.038(2) -0.043(2)
O1 0.079(3) 0.060(2) 0.109(3) 0.008(2) 0.021(2) -0.003(2)
O2 0.074(3) 0.048(2) 0.089(2) 0.0058(19) 0.0012(18) -0.0124(18)
C1 0.072(4) 0.060(4) 0.052(3) -0.004(3) 0.002(3) -0.011(3)
C2 0.077(4) 0.066(4) 0.068(4) -0.015(3) -0.001(3) 0.000(3)
C3 0.160(7) 0.104(5) 0.085(5) -0.027(4) -0.003(4) 0.025(4)
C4 0.075(4) 0.054(3) 0.064(3) -0.006(3) 0.000(3) -0.003(3)
C5 0.079(4) 0.059(3) 0.080(4) -0.002(3) -0.016(3) -0.024(3)
C6 0.067(4) 0.052(3) 0.062(4) -0.019(3) -0.006(3) -0.019(3)
C7 0.059(4) 0.059(3) 0.069(4) -0.021(3) -0.006(3) -0.002(3)
C8 0.046(3) 0.066(3) 0.062(3) -0.016(3) 0.000(2) -0.012(3)
C9 0.047(3) 0.063(3) 0.056(3) -0.018(3) -0.006(3) -0.012(3)
C10 0.049(4) 0.066(4) 0.077(4) -0.005(3) -0.004(3) -0.007(3)
C11 0.045(4) 0.074(4) 0.089(4) -0.009(3) 0.000(3) -0.018(3)
C12 0.053(3) 0.064(3) 0.055(3) -0.016(3) -0.003(3) -0.010(3)
C13 0.061(4) 0.076(4) 0.067(4) -0.012(3) -0.014(3) -0.010(3)
C14 0.071(4) 0.089(4) 0.069(4) -0.007(4) -0.019(3) -0.017(4)
C15 0.103(5) 0.076(4) 0.075(4) 0.011(4) -0.013(4) -0.021(4)
C16 0.086(5) 0.078(4) 0.082(4) -0.002(4) -0.020(3) -0.029(3)
C17 0.058(4) 0.080(4) 0.065(4) -0.010(3) -0.020(3) -0.021(3)

loop_
_geom_bond_atom_site_label_1
_geom_bond_site_symmetry_1
_geom_bond_atom_site_label_2
_geom_bond_site_symmetry_2
_geom_bond_distance
_geom_bond_publ_flag
F1 . C17 . 1.361(5) yes
F2 . C15 . 1.362(6) yes
O1 . C1 . 1.231(6) yes
O2 . C1 . 1.275(5) yes
O2 . H1 . 1.080 no
C1 . C2 . 1.505(6) yes
C2 . C3 . 1.470(7) yes
C2 . C4 . 1.532(6) yes
C2 . H21 . 1.000 no
C3 . H31 . 1.000 no
C3 . H32 . 1.000 no
C3 . H33 . 1.000 no
C4 . C5 . 1.520(6) yes
C4 . H41 . 1.000 no
C4 . H42 . 1.000 no
C5 . C6 . 1.510(6) yes
C5 . H51 . 1.000 no
C5 . H52 . 1.000 no
C6 . C7 . 1.384(6) yes
C6 . C11 . 1.394(6) yes
C7 . C8 . 1.364(6) yes
C7 . H71 . 1.000 no
C8 . C9 . 1.394(6) yes
C8 . H81 . 1.000 no
C9 . C10 . 1.380(6) yes
C9 . C12 . 1.484(7) yes
C10 . C11 . 1.377(6) yes
C10 . H101 . 1.000 no
C11 . H111 . 1.000 no
C12 . C13 . 1.407(6) yes
C12 . C17 . 1.377(6) yes
C13 . C14 . 1.370(6) yes
C13 . H131 . 1.000 no
C14 . C15 . 1.354(7) yes
C14 . H141 . 1.000 no
C15 . C16 . 1.359(7) yes
C16 . C17 . 1.339(7) yes
C16 . H161 . 1.000 no

loop_
_cod_related_entry_id
_cod_related_entry_database
_cod_related_entry_code
1 ChemSpider 3817005
